data_7011522
loop_
_publ_author_name
'An, Jin'
'van Niekerk, Lizette'
'Esterhuysen, Catharine'
'Raubenheimer, Helgard G.'

_publ_section_title
;
 Mono- and bi-dentate Group 6-coordinated and titanium-containing
 isocyanide ligands prepared from benzoxazole
;
_journal_issue 11
_journal_name_full 'Journal of the Chemical Society, Dalton Transactions'
_journal_page_first 2386
_journal_paper_doi 10.1039/b200859a
_journal_year 2002
_chemical_formula_moiety 'C28 H18 Cr N2 O6 Ti'
_chemical_formula_sum 'C28 H18 Cr N2 O6 Ti'
_chemical_formula_weight 578.34
_chemical_name_systematic
;
Bis-2-(\h^5^-Dicyclopentadienylchlorotitanium(IV))bis(oxyphenylisocyanide)
tetracarbonylchromium(0)
;
_space_group_IT_number 14
_symmetry_cell_setting monoclinic
_symmetry_space_group_name_Hall '-P 2ybc'
_symmetry_space_group_name_H-M 'P 1 21/c 1'
_atom_sites_solution_hydrogens geom
_atom_sites_solution_primary heavy
_atom_sites_solution_secondary difmap
_audit_creation_method SHELXL-97
_cell_angle_alpha 90.00
_cell_angle_beta 111.6435(7)
_cell_angle_gamma 90.00
_cell_formula_units_Z 4
_cell_length_a 11.9512(1)
_cell_length_b 14.8432(2)
_cell_length_c 15.7525(2)
_cell_measurement_reflns_used 5895
_cell_measurement_temperature 293(2)
_cell_measurement_theta_max 27.48
_cell_measurement_theta_min 1.02
_cell_volume 2597.39(5)
_computing_cell_refinement 'DENZO-SMN (Otwinowski & Minor, 1997)'
_computing_data_collection 'COLLECT (Nonius, 1998)'
_computing_data_reduction 'DENZO-SMN (Otwinowski & Minor, 1997)'
_computing_molecular_graphics 'ORTEP-III for Windows (Farrugia,1997)'
_computing_publication_material 'WINGX (Farrugia, 1999)'
_computing_structure_refinement 'SHELXL-97 (Sheldrick, 1997)'
_computing_structure_solution 'SHELXS-97 (Sheldrick, 1990)'
_diffrn_ambient_temperature 293(2)
_diffrn_measurement_device_type 'Nonius Kappa CCD'
_diffrn_measurement_method '\f and \w scans to fill Ewald sphere'
_diffrn_radiation_monochromator graphite
_diffrn_radiation_source 'fine-focus sealed tube'
_diffrn_radiation_type MoK\a
_diffrn_radiation_wavelength 0.71073
_diffrn_reflns_av_R_equivalents 0.0254
_diffrn_reflns_av_sigmaI/netI 0.0294
_diffrn_reflns_limit_h_max 15
_diffrn_reflns_limit_h_min -15
_diffrn_reflns_limit_k_max 19
_diffrn_reflns_limit_k_min -19
_diffrn_reflns_limit_l_max 20
_diffrn_reflns_limit_l_min -19
_diffrn_reflns_number 17312
_diffrn_reflns_theta_max 27.43
_diffrn_reflns_theta_min 1.83
_exptl_absorpt_coefficient_mu 0.771
_exptl_absorpt_correction_T_max 0.89
_exptl_absorpt_correction_T_min 0.74
_exptl_absorpt_correction_type none
_exptl_crystal_colour 'dark red'
_exptl_crystal_density_diffrn 1.479
_exptl_crystal_density_method 'not measured'
_exptl_crystal_description prism
_exptl_crystal_F_000 1176
_exptl_crystal_size_max 0.28
_exptl_crystal_size_mid 0.25
_exptl_crystal_size_min 0.23
_refine_diff_density_max 0.568
_refine_diff_density_min -0.377
_refine_diff_density_rms 0.047
_refine_ls_extinction_method none
_refine_ls_goodness_of_fit_ref 1.044
_refine_ls_hydrogen_treatment constr
_refine_ls_matrix_type full
_refine_ls_number_parameters 389
_refine_ls_number_reflns 5900
_refine_ls_number_restraints 10
_refine_ls_restrained_S_all 1.048
_refine_ls_R_factor_all 0.0565
_refine_ls_R_factor_gt 0.0383
_refine_ls_shift/su_max 0.016
_refine_ls_shift/su_mean 0.001
_refine_ls_structure_factor_coef Fsqd
_refine_ls_weighting_details 'calc w=1/[\s^2^(Fo^2^)+(0.0444P)^2^+1.1551P] where P=(Fo^2^+2Fc^2^)/3'
_refine_ls_weighting_scheme calc
_refine_ls_wR_factor_gt 0.0953
_refine_ls_wR_factor_ref 0.1041
_reflns_number_gt 4499
_reflns_number_total 5900
_reflns_threshold_expression >2sigma(I)
_cod_data_source_file b200859a.txt
_cod_data_source_block 2
_cod_original_sg_symbol_H-M 'P 21/c'
_cod_original_formula_sum 'C28 H18 Cr1 N2 O6 Ti1'
_cod_database_code 7011522

loop_
_symmetry_equiv_pos_as_xyz
'x, y, z'
'-x, y+1/2, -z+1/2'
'-x, -y, -z'
'x, -y-1/2, z-1/2'

loop_
_atom_site_label
_atom_site_type_symbol
_atom_site_fract_x
_atom_site_fract_y
_atom_site_fract_z
_atom_site_U_iso_or_equiv
_atom_site_adp_type
_atom_site_occupancy
_atom_site_symmetry_multiplicity
_atom_site_calc_flag
_atom_site_refinement_flags
_atom_site_disorder_assembly
_atom_site_disorder_group
C35A C 0.1082(19) 0.373(2) -0.3174(11) 0.086(8) Uani 0.370(19) 1 d PD A 1
H35A H 0.1730 0.3336 -0.3020 0.103 Uiso 0.370(19) 1 calc PR A 1
C34A C 0.1029(12) 0.462(2) -0.3489(10) 0.066(5) Uani 0.370(19) 1 d PD A 1
H34A H 0.1678 0.4929 -0.3541 0.079 Uiso 0.370(19) 1 calc PR A 1
C33A C -0.0117(16) 0.4980(12) -0.3712(13) 0.047(3) Uani 0.370(19) 1 d PD A 1
H33A H -0.0381 0.5541 -0.3970 0.057 Uiso 0.370(19) 1 calc PR A 1
C32A C -0.0795(16) 0.4327(15) -0.3472(15) 0.058(6) Uani 0.370(19) 1 d PD A 1
H32A H -0.1591 0.4384 -0.3521 0.069 Uiso 0.370(19) 1 calc PR A 1
C31A C -0.005(3) 0.3570(9) -0.3145(14) 0.062(6) Uani 0.370(19) 1 d PD A 1
H31A H -0.0286 0.3041 -0.2940 0.075 Uiso 0.370(19) 1 calc PR A 1
C31B C 0.0672(9) 0.3497(5) -0.3110(6) 0.051(2) Uani 0.630(19) 1 d PD A 2
H31B H 0.1046 0.2959 -0.2856 0.062 Uiso 0.630(19) 1 calc PR A 2
C32B C -0.0525(9) 0.3695(10) -0.3265(10) 0.056(2) Uani 0.630(19) 1 d PD A 2
H32B H -0.1086 0.3331 -0.3151 0.067 Uiso 0.630(19) 1 calc PR A 2
C33B C -0.0697(11) 0.4565(9) -0.3632(9) 0.065(4) Uani 0.630(19) 1 d PD A 2
H33B H -0.1413 0.4889 -0.3812 0.078 Uiso 0.630(19) 1 calc PR A 2
C34B C 0.0380(16) 0.4866(6) -0.3684(7) 0.063(3) Uani 0.630(19) 1 d PD A 2
H34B H 0.0501 0.5431 -0.3892 0.075 Uiso 0.630(19) 1 calc PR A 2
C35B C 0.1247(11) 0.4195(7) -0.3379(9) 0.069(3) Uani 0.630(19) 1 d PD A 2
H35B H 0.2035 0.4209 -0.3358 0.083 Uiso 0.630(19) 1 calc PR A 2
C1 C 0.3619(2) 0.12955(19) -0.08687(18) 0.0584(6) Uani 1 1 d . . .
C2 C 0.5425(2) 0.1487(2) 0.07411(19) 0.0675(7) Uani 1 1 d . . .
C3 C 0.3435(2) 0.05636(17) 0.05548(16) 0.0547(6) Uani 1 1 d . . .
C4 C 0.3933(2) 0.20916(17) 0.14933(18) 0.0574(6) Uani 1 1 d . . .
C5 C 0.2068(2) 0.21162(14) -0.01178(14) 0.0437(5) Uani 1 1 d . . .
C6 C 0.4112(2) 0.29343(16) -0.01288(16) 0.0485(5) Uani 1 1 d . . .
C11 C -0.01321(18) 0.25937(14) -0.06798(13) 0.0380(4) Uani 1 1 d . . .
C12 C -0.04885(18) 0.33569(14) -0.12462(13) 0.0385(4) Uani 1 1 d . . .
C13 C -0.1716(2) 0.35234(16) -0.16543(15) 0.0481(5) Uani 1 1 d . . .
H13 H -0.1984 0.4014 -0.2044 0.058 Uiso 1 1 calc R . .
C14 C -0.2546(2) 0.29704(17) -0.14888(17) 0.0538(6) Uani 1 1 d . . .
H14 H -0.3364 0.3085 -0.1782 0.065 Uiso 1 1 calc R . .
C15 C -0.2176(2) 0.22552(17) -0.08970(17) 0.0549(6) Uani 1 1 d . . .
H15 H -0.2740 0.1905 -0.0769 0.066 Uiso 1 1 calc R . .
C16 C -0.0973(2) 0.20604(15) -0.04952(15) 0.0474(5) Uani 1 1 d . . .
H16 H -0.0719 0.1573 -0.0100 0.057 Uiso 1 1 calc R . .
C21 C 0.45095(19) 0.42936(14) -0.09572(14) 0.0432(5) Uani 1 1 d . . .
C22 C 0.3513(2) 0.47749(14) -0.15292(15) 0.0443(5) Uani 1 1 d . . .
C23 C 0.3729(2) 0.54593(17) -0.20578(17) 0.0574(6) Uani 1 1 d . . .
H23 H 0.3085 0.5793 -0.2447 0.069 Uiso 1 1 calc R . .
C24 C 0.4871(3) 0.56475(19) -0.20145(19) 0.0652(7) Uani 1 1 d . . .
H24 H 0.4990 0.6095 -0.2386 0.078 Uiso 1 1 calc R . .
C25 C 0.5833(3) 0.5186(2) -0.1432(2) 0.0728(8) Uani 1 1 d . . .
H25 H 0.6607 0.5331 -0.1393 0.087 Uiso 1 1 calc R . .
C26 C 0.5659(2) 0.45033(19) -0.09018(19) 0.0620(7) Uani 1 1 d . . .
H26 H 0.6315 0.4185 -0.0507 0.074 Uiso 1 1 calc R . .
C41 C 0.0867(3) 0.5806(2) -0.0889(2) 0.0794(9) Uani 1 1 d . . .
H41 H 0.1209 0.5631 -0.0280 0.095 Uiso 1 1 calc R . .
C42 C 0.1449(3) 0.6189(2) -0.1364(2) 0.0858(10) Uani 1 1 d . . .
H42 H 0.2262 0.6337 -0.1132 0.103 Uiso 1 1 calc R . .
C43 C 0.0714(5) 0.6329(2) -0.2213(2) 0.1006(13) Uani 1 1 d . A .
H43 H 0.0937 0.6572 -0.2671 0.121 Uiso 1 1 calc R . .
C44 C -0.0410(4) 0.6069(3) -0.2319(3) 0.123(2) Uani 1 1 d . A .
H44 H -0.1096 0.6113 -0.2847 0.147 Uiso 1 1 calc R . .
C45 C -0.0338(4) 0.5709(3) -0.1445(4) 0.1196(17) Uani 1 1 d . A .
H45 H -0.0956 0.5468 -0.1291 0.143 Uiso 1 1 calc R . .
N5 N 0.10782(17) 0.23543(12) -0.03323(11) 0.0447(4) Uani 1 1 d . . .
N6 N 0.43195(17) 0.35729(13) -0.04609(13) 0.0502(4) Uani 1 1 d . . .
O1 O 0.3544(2) 0.10030(18) -0.15557(15) 0.0976(7) Uani 1 1 d . . .
O2 O 0.64335(19) 0.1344(2) 0.10217(18) 0.1183(10) Uani 1 1 d . . .
O3 O 0.3244(2) -0.01645(13) 0.06890(15) 0.0855(6) Uani 1 1 d . . .
O4 O 0.4023(2) 0.22521(16) 0.22219(14) 0.0901(7) Uani 1 1 d . . .
O6 O 0.24276(14) 0.45639(12) -0.15466(12) 0.0591(4) Uani 1 1 d . A .
O5 O 0.03450(13) 0.38711(11) -0.13677(10) 0.0519(4) Uani 1 1 d . A .
Cr Cr 0.37755(3) 0.17357(2) 0.02958(2) 0.04453(11) Uani 1 1 d . . .
Ti Ti 0.07476(3) 0.47377(2) -0.20975(2) 0.03984(11) Uani 1 1 d . . .

loop_
_atom_site_aniso_label
_atom_site_aniso_U_11
_atom_site_aniso_U_22
_atom_site_aniso_U_33
_atom_site_aniso_U_23
_atom_site_aniso_U_13
_atom_site_aniso_U_12
C35A 0.057(12) 0.15(2) 0.068(7) -0.003(14) 0.040(8) 0.037(13)
C34A 0.046(7) 0.107(16) 0.045(6) -0.001(9) 0.017(5) 0.000(9)
C33A 0.043(8) 0.047(6) 0.042(5) 0.002(4) 0.004(5) -0.006(5)
C32A 0.058(9) 0.072(11) 0.045(10) -0.008(7) 0.022(8) -0.042(9)
C31A 0.11(2) 0.029(5) 0.061(10) -0.008(4) 0.045(15) -0.017(10)
C31B 0.050(6) 0.045(3) 0.068(4) -0.005(2) 0.032(4) 0.005(3)
C32B 0.049(4) 0.064(6) 0.053(3) -0.007(4) 0.017(4) -0.014(4)
C33B 0.070(9) 0.072(7) 0.039(4) -0.001(5) 0.004(4) 0.020(7)
C34B 0.101(11) 0.045(4) 0.047(5) 0.007(3) 0.033(9) -0.003(6)
C35B 0.081(6) 0.068(6) 0.084(7) -0.028(5) 0.059(6) -0.025(5)
C1 0.0490(14) 0.0664(16) 0.0619(15) 0.0096(13) 0.0228(12) 0.0078(12)
C2 0.0502(16) 0.0787(19) 0.0669(16) 0.0067(14) 0.0138(13) 0.0145(14)
C3 0.0609(15) 0.0516(14) 0.0539(13) 0.0062(11) 0.0238(12) 0.0095(12)
C4 0.0622(16) 0.0493(14) 0.0587(15) 0.0053(11) 0.0198(12) -0.0040(12)
C5 0.0478(13) 0.0415(11) 0.0420(11) 0.0068(9) 0.0167(10) 0.0059(10)
C6 0.0391(12) 0.0547(14) 0.0505(12) 0.0059(11) 0.0151(10) 0.0094(10)
C11 0.0384(11) 0.0420(11) 0.0352(10) -0.0015(8) 0.0154(8) 0.0055(9)
C12 0.0372(11) 0.0439(11) 0.0363(10) 0.0026(8) 0.0157(8) 0.0019(9)
C13 0.0414(12) 0.0511(13) 0.0491(12) 0.0069(10) 0.0134(10) 0.0067(10)
C14 0.0335(11) 0.0610(15) 0.0652(15) -0.0069(12) 0.0162(11) -0.0009(10)
C15 0.0511(14) 0.0526(14) 0.0698(15) -0.0048(12) 0.0325(12) -0.0098(11)
C16 0.0583(14) 0.0402(11) 0.0502(12) 0.0018(9) 0.0275(11) 0.0010(10)
C21 0.0461(12) 0.0423(11) 0.0440(11) -0.0038(9) 0.0202(10) -0.0016(10)
C22 0.0428(12) 0.0443(12) 0.0460(11) 0.0020(9) 0.0165(10) -0.0068(10)
C23 0.0575(15) 0.0557(14) 0.0596(14) 0.0123(11) 0.0222(12) -0.0069(12)
C24 0.0746(19) 0.0592(16) 0.0746(17) 0.0001(13) 0.0424(16) -0.0209(14)
C25 0.0561(17) 0.081(2) 0.095(2) -0.0074(17) 0.0439(16) -0.0171(15)
C26 0.0447(14) 0.0705(17) 0.0749(17) 0.0001(14) 0.0271(13) 0.0020(12)
C41 0.103(3) 0.078(2) 0.0616(17) -0.0120(15) 0.0352(18) -0.0003(18)
C42 0.111(3) 0.0642(19) 0.085(2) -0.0231(17) 0.039(2) -0.0212(18)
C43 0.176(4) 0.0410(16) 0.070(2) 0.0015(14) 0.028(3) 0.014(2)
C44 0.100(3) 0.084(3) 0.120(3) -0.048(2) -0.034(3) 0.058(2)
C45 0.109(3) 0.073(2) 0.221(5) -0.054(3) 0.114(4) -0.010(2)
N5 0.0448(11) 0.0478(10) 0.0409(9) 0.0050(8) 0.0152(8) 0.0093(8)
N6 0.0499(11) 0.0475(11) 0.0547(11) 0.0061(9) 0.0212(9) 0.0070(9)
O1 0.1043(18) 0.127(2) 0.0720(14) -0.0176(14) 0.0452(13) 0.0012(15)
O2 0.0485(13) 0.177(3) 0.1127(19) -0.0012(19) 0.0103(12) 0.0335(16)
O3 0.127(2) 0.0498(12) 0.0884(15) 0.0109(10) 0.0497(14) -0.0011(11)
O4 0.126(2) 0.0861(16) 0.0630(12) -0.0098(11) 0.0405(13) -0.0205(14)
O6 0.0391(9) 0.0663(11) 0.0678(11) 0.0278(9) 0.0149(8) -0.0029(8)
O5 0.0390(8) 0.0643(10) 0.0510(9) 0.0198(8) 0.0150(7) -0.0014(7)
Cr 0.0393(2) 0.0451(2) 0.0474(2) 0.00962(15) 0.01383(16) 0.00953(15)
Ti 0.0407(2) 0.0365(2) 0.0403(2) 0.00809(15) 0.01257(16) 0.00272(16)

loop_
_atom_type_symbol
_atom_type_description
_atom_type_scat_dispersion_real
_atom_type_scat_dispersion_imag
_atom_type_scat_source
C C 0.0033 0.0016 'International Tables Vol C Tables 4.2.6.8 and 6.1.1.4'
H H 0.0000 0.0000 'International Tables Vol C Tables 4.2.6.8 and 6.1.1.4'
N N 0.0061 0.0033 'International Tables Vol C Tables 4.2.6.8 and 6.1.1.4'
O O 0.0106 0.0060 'International Tables Vol C Tables 4.2.6.8 and 6.1.1.4'
Cr Cr 0.3209 0.6236 'International Tables Vol C Tables 4.2.6.8 and 6.1.1.4'
Ti Ti 0.2776 0.4457 'International Tables Vol C Tables 4.2.6.8 and 6.1.1.4'

loop_
_geom_angle_atom_site_label_1
_geom_angle_atom_site_label_2
_geom_angle_atom_site_label_3
_geom_angle
_geom_angle_site_symmetry_1
_geom_angle_site_symmetry_3
_geom_angle_publ_flag
C31A C35A C34A 104.8(13) . . ?
C31A C35A Ti 70.5(8) . . ?
C34A C35A Ti 70.5(8) . . ?
C31A C35A H35A 127.6 . . ?
C34A C35A H35A 127.6 . . ?
Ti C35A H35A 123.1 . . ?
C33A C34A C35A 111.3(15) . . ?
C33A C34A Ti 75.0(11) . . ?
C35A C34A Ti 75.1(8) . . ?
C33A C34A H34A 124.4 . . ?
C35A C34A H34A 124.3 . . ?
Ti C34A H34A 117.2 . . ?
C34A C33A C32A 106.3(16) . . ?
C34A C33A Ti 71.0(10) . . ?
C32A C33A Ti 71.1(12) . . ?
C34A C33A H33A 126.8 . . ?
C32A C33A H33A 126.9 . . ?
Ti C33A H33A 122.8 . . ?
C33A C32A C31A 107.6(14) . . ?
C33A C32A Ti 74.6(12) . . ?
C31A C32A Ti 72.2(11) . . ?
C33A C32A H32A 126.2 . . ?
C31A C32A H32A 126.2 . . ?
Ti C32A H32A 118.9 . . ?
C35A C31A C32A 109.9(12) . . ?
C35A C31A Ti 75.3(9) . . ?
C32A C31A Ti 72.9(11) . . ?
C35A C31A H31A 125.1 . . ?
C32A C31A H31A 125.0 . . ?
Ti C31A H31A 118.5 . . ?
C32B C31B C35B 112.3(10) . . ?
C32B C31B Ti 74.9(7) . . ?
C35B C31B Ti 74.4(6) . . ?
C32B C31B H31B 123.8 . . ?
C35B C31B H31B 123.9 . . ?
Ti C31B H31B 118.3 . . ?
C31B C32B C33B 104.7(9) . . ?
C31B C32B Ti 71.9(6) . . ?
C33B C32B Ti 71.6(8) . . ?
C31B C32B H32B 127.7 . . ?
C33B C32B H32B 127.7 . . ?
Ti C32B H32B 120.9 . . ?
C34B C33B C32B 108.8(8) . . ?
C34B C33B Ti 71.9(6) . . ?
C32B C33B Ti 75.1(8) . . ?
C34B C33B H33B 125.6 . . ?
C32B C33B H33B 125.6 . . ?
Ti C33B H33B 119.2 . . ?
C35B C34B C33B 109.7(7) . . ?
C35B C34B Ti 75.7(5) . . ?
C33B C34B Ti 74.3(6) . . ?
C35B C34B H34B 125.2 . . ?
C33B C34B H34B 125.2 . . ?
Ti C34B H34B 116.7 . . ?
C34B C35B C31B 104.5(8) . . ?
C34B C35B Ti 70.8(5) . . ?
C31B C35B Ti 72.3(5) . . ?
C34B C35B H35B 127.8 . . ?
C31B C35B H35B 127.7 . . ?
Ti C35B H35B 121.1 . . ?
O1 C1 Cr 177.6(3) . . ?
O2 C2 Cr 179.1(3) . . ?
O3 C3 Cr 177.4(2) . . ?
O4 C4 Cr 175.9(2) . . ?
N5 C5 Cr 177.70(19) . . ?
N6 C6 Cr 171.8(2) . . ?
N5 C11 C16 119.93(19) . . ?
N5 C11 C12 118.88(18) . . ?
C16 C11 C12 121.15(19) . . ?
O5 C12 C13 123.57(19) . . ?
O5 C12 C11 119.20(18) . . ?
C13 C12 C11 117.22(19) . . ?
C14 C13 C12 121.0(2) . . ?
C14 C13 H13 119.5 . . ?
C12 C13 H13 119.5 . . ?
C15 C14 C13 120.8(2) . . ?
C15 C14 H14 119.6 . . ?
C13 C14 H14 119.6 . . ?
C16 C15 C14 119.7(2) . . ?
C16 C15 H15 120.1 . . ?
C14 C15 H15 120.1 . . ?
C15 C16 C11 119.9(2) . . ?
C15 C16 H16 120.0 . . ?
C11 C16 H16 120.0 . . ?
C26 C21 N6 120.2(2) . . ?
C26 C21 C22 121.2(2) . . ?
N6 C21 C22 118.59(19) . . ?
O6 C22 C21 119.22(19) . . ?
O6 C22 C23 123.7(2) . . ?
C21 C22 C23 117.1(2) . . ?
C24 C23 C22 121.2(2) . . ?
C24 C23 H23 119.4 . . ?
C22 C23 H23 119.4 . . ?
C25 C24 C23 120.6(2) . . ?
C25 C24 H24 119.7 . . ?
C23 C24 H24 119.7 . . ?
C24 C25 C26 120.0(2) . . ?
C24 C25 H25 120.0 . . ?
C26 C25 H25 120.0 . . ?
C25 C26 C21 119.8(3) . . ?
C25 C26 H26 120.1 . . ?
C21 C26 H26 120.1 . . ?
C42 C41 C45 109.1(4) . . ?
C42 C41 Ti 74.27(18) . . ?
C45 C41 Ti 72.06(18) . . ?
C42 C41 H41 125.5 . . ?
C45 C41 H41 125.5 . . ?
Ti C41 H41 119.9 . . ?
C43 C42 C41 110.4(4) . . ?
C43 C42 Ti 71.07(19) . . ?
C41 C42 Ti 74.29(19) . . ?
C43 C42 H42 124.8 . . ?
C41 C42 H42 124.8 . . ?
Ti C42 H42 121.4 . . ?
C42 C43 C44 109.9(4) . . ?
C42 C43 Ti 77.17(19) . . ?
C44 C43 Ti 73.3(2) . . ?
C42 C43 H43 125.0 . . ?
C44 C43 H43 125.0 . . ?
Ti C43 H43 116.4 . . ?
C43 C44 C45 106.3(3) . . ?
C43 C44 Ti 73.65(19) . . ?
C45 C44 Ti 74.0(2) . . ?
C43 C44 H44 126.8 . . ?
C45 C44 H44 126.9 . . ?
Ti C44 H44 117.7 . . ?
C41 C45 C44 104.2(3) . . ?
C41 C45 Ti 74.66(18) . . ?
C44 C45 Ti 70.64(18) . . ?
C41 C45 H45 127.9 . . ?
C44 C45 H45 127.9 . . ?
Ti C45 H45 119.0 . . ?
C5 N5 C11 173.8(2) . . ?
C6 N6 C21 173.4(2) . . ?
C22 O6 Ti 147.59(15) . . ?
C12 O5 Ti 148.12(14) . . ?
C3 Cr C2 91.06(12) . . ?
C3 Cr C1 86.46(11) . . ?
C2 Cr C1 90.53(12) . . ?
C3 Cr C4 89.54(11) . . ?
C2 Cr C4 88.71(12) . . ?
C1 Cr C4 175.92(11) . . ?
C3 Cr C5 93.24(10) . . ?
C2 Cr C5 174.40(11) . . ?
C1 Cr C5 93.33(10) . . ?
C4 Cr C5 87.73(10) . . ?
C3 Cr C6 173.19(10) . . ?
C2 Cr C6 89.26(11) . . ?
C1 Cr C6 86.73(11) . . ?
C4 Cr C6 97.27(10) . . ?
C5 Cr C6 86.90(9) . . ?
O6 Ti O5 95.33(7) . . ?
O6 Ti C34A 85.7(3) . . ?
O5 Ti C34A 132.1(7) . . ?
O6 Ti C31A 108.2(7) . . ?
O5 Ti C31A 78.3(4) . . ?
C34A Ti C31A 56.5(6) . . ?
O6 Ti C32A 136.7(5) . . ?
O5 Ti C32A 95.4(5) . . ?
C34A Ti C32A 56.8(6) . . ?
C31A Ti C32A 34.9(3) . . ?
O6 Ti C44 130.34(14) . . ?
O5 Ti C44 112.95(18) . . ?
C34A Ti C44 101.7(7) . . ?
C31A Ti C44 116.8(6) . . ?
C32A Ti C44 82.1(5) . . ?
O6 Ti C43 99.02(14) . . ?
O5 Ti C43 136.07(12) . . ?
C34A Ti C43 90.4(7) . . ?
C31A Ti C43 133.9(5) . . ?
C32A Ti C43 101.7(5) . . ?
C44 Ti C43 33.09(15) . . ?
O6 Ti C34B 104.3(4) . . ?
O5 Ti C34B 134.4(2) . . ?
C34A Ti C34B 19.7(3) . . ?
C31A Ti C34B 56.6(4) . . ?
C32A Ti C34B 43.5(4) . . ?
C44 Ti C34B 84.7(3) . . ?
C43 Ti C34B 81.3(2) . . ?
O6 Ti C33A 118.5(5) . . ?
O5 Ti C33A 129.6(4) . . ?
C34A Ti C33A 34.1(2) . . ?
C31A Ti C33A 57.2(6) . . ?
C32A Ti C33A 34.4(3) . . ?
C44 Ti C33A 73.6(4) . . ?
C43 Ti C33A 77.3(4) . . ?
C34B Ti C33A 14.5(3) . . ?
O6 Ti C35A 79.3(5) . . ?
O5 Ti C35A 98.7(7) . . ?
C34A Ti C35A 34.4(3) . . ?
C31A Ti C35A 34.2(3) . . ?
C32A Ti C35A 57.7(5) . . ?
C44 Ti C35A 131.1(5) . . ?
C43 Ti C35A 124.7(7) . . ?
C34B Ti C35A 47.4(4) . . ?
C33A Ti C35A 57.4(5) . . ?
O6 Ti C45 122.29(15) . . ?
O5 Ti C45 81.41(13) . . ?
C34A Ti C45 136.9(7) . . ?
C31A Ti C45 126.8(7) . . ?
C32A Ti C45 100.7(5) . . ?
C44 Ti C45 35.34(16) . . ?
C43 Ti C45 55.89(15) . . ?
C34B Ti C45 118.7(4) . . ?
C33A Ti C45 105.9(5) . . ?
C35A Ti C45 158.4(5) . . ?
O6 Ti C33B 133.9(3) . . ?
O5 Ti C33B 106.7(4) . . ?
C34A Ti C33B 49.5(4) . . ?
C31A Ti C33B 42.1(5) . . ?
C32A Ti C33B 11.3(4) . . ?
C44 Ti C33B 77.2(3) . . ?
C43 Ti C33B 92.5(3) . . ?
C34B Ti C33B 33.8(2) . . ?
C33A Ti C33B 23.3(4) . . ?
C35A Ti C33B 58.0(5) . . ?
C45 Ti C33B 101.1(3) . . ?

loop_
_geom_bond_atom_site_label_1
_geom_bond_atom_site_label_2
_geom_bond_distance
_geom_bond_site_symmetry_2
_geom_bond_publ_flag
C35A C31A 1.395(9) . ?
C35A C34A 1.403(9) . ?
C35A Ti 2.402(16) . ?
C35A H35A 0.9300 . ?
C34A C33A 1.389(9) . ?
C34A Ti 2.343(15) . ?
C34A H34A 0.9300 . ?
C33A C32A 1.402(9) . ?
C33A Ti 2.393(18) . ?
C33A H33A 0.9300 . ?
C32A C31A 1.406(10) . ?
C32A Ti 2.35(2) . ?
C32A H32A 0.9300 . ?
C31A Ti 2.341(19) . ?
C31A H31A 0.9300 . ?
C31B C32B 1.392(7) . ?
C31B C35B 1.393(7) . ?
C31B Ti 2.416(8) . ?
C31B H31B 0.9300 . ?
C32B C33B 1.397(8) . ?
C32B Ti 2.455(14) . ?
C32B H32B 0.9300 . ?
C33B C34B 1.394(7) . ?
C33B Ti 2.411(12) . ?
C33B H33B 0.9300 . ?
C34B C35B 1.389(8) . ?
C34B Ti 2.381(9) . ?
C34B H34B 0.9300 . ?
C35B Ti 2.443(10) . ?
C35B H35B 0.9300 . ?
C1 O1 1.139(3) . ?
C1 Cr 1.890(3) . ?
C2 O2 1.140(3) . ?
C2 Cr 1.869(3) . ?
C3 O3 1.140(3) . ?
C3 Cr 1.866(3) . ?
C4 O4 1.138(3) . ?
C4 Cr 1.900(3) . ?
C5 N5 1.160(3) . ?
C5 Cr 1.981(2) . ?
C6 N6 1.153(3) . ?
C6 Cr 1.993(2) . ?
C11 N5 1.391(3) . ?
C11 C16 1.392(3) . ?
C11 C12 1.407(3) . ?
C12 O5 1.324(2) . ?
C12 C13 1.389(3) . ?
C13 C14 1.384(3) . ?
C13 H13 0.9300 . ?
C14 C15 1.374(3) . ?
C14 H14 0.9300 . ?
C15 C16 1.371(3) . ?
C15 H15 0.9300 . ?
C16 H16 0.9300 . ?
C21 C26 1.380(3) . ?
C21 N6 1.392(3) . ?
C21 C22 1.396(3) . ?
C22 O6 1.325(3) . ?
C22 C23 1.397(3) . ?
C23 C24 1.370(4) . ?
C23 H23 0.9300 . ?
C24 C25 1.362(4) . ?
C24 H24 0.9300 . ?
C25 C26 1.377(4) . ?
C25 H25 0.9300 . ?
C26 H26 0.9300 . ?
C41 C42 1.323(4) . ?
C41 C45 1.389(6) . ?
C41 Ti 2.442(3) . ?
C41 H41 0.9300 . ?
C42 C43 1.318(5) . ?
C42 Ti 2.441(3) . ?
C42 H42 0.9300 . ?
C43 C44 1.348(6) . ?
C43 Ti 2.369(3) . ?
C43 H43 0.9300 . ?
C44 C45 1.449(6) . ?
C44 Ti 2.364(3) . ?
C44 H44 0.9300 . ?
C45 Ti 2.409(3) . ?
C45 H45 0.9300 . ?
O6 Ti 1.8883(17) . ?
O5 Ti 1.9015(15) . ?
